data_4114434
loop_
_publ_author_name
'Fredrik P. Marms\"ater'
'Graham K. Murphy'
'F. G. West'

_publ_contact_author_address
; Department of Chemistry
  University of Alberta
  Edmonton, Alberta T6G 2G2
  Canada
;
_publ_contact_author_email frederick.west@ualberta.ca
_publ_contact_author_fax 1(780)4928231
_publ_contact_author_name 'Dr. Frederick G. West'
_publ_contact_author_phone 1(780)4928187
_publ_section_title
;
 Cyclooctanoid Ring Systems from Mixed Acetals via Heteroatom-Assisted
 [1,2]-Shift of Oxonium Ylides
;
_journal_name_full 'Journal of the American Chemical Society'
_journal_page_first 14724
_journal_page_last 14725
_journal_paper_doi 10.1021/ja0387249
_journal_volume 125
_journal_year 2003
_chemical_formula_sum 'C18 H22 O2 S'
_chemical_formula_weight 302.42
_space_group_IT_number 56
_symmetry_cell_setting orthorhombic
_symmetry_space_group_name_Hall '-P 2ab 2ac'
_symmetry_space_group_name_H-M 'P c c n'
_atom_sites_solution_hydrogens geom
_atom_sites_solution_primary direct
_atom_sites_solution_secondary difmap
_audit_creation_method 'manual editing of SHELXL template'
_cell_angle_alpha 90.00
_cell_angle_beta 90.00
_cell_angle_gamma 90.00
_cell_formula_units_Z 8
_cell_length_a 17.001(4)
_cell_length_b 23.958(5)
_cell_length_c 7.6869(16)
_cell_measurement_reflns_used 1678
_cell_measurement_temperature 193(2)
_cell_measurement_theta_max 25.774
_cell_measurement_theta_min 2.938
_cell_volume 3131.0(12)
_computing_cell_refinement 'Bruker SAINT (Bruker, 1997)'
_computing_data_collection 'Bruker SMART (Bruker, 1997)'
_computing_data_reduction 'Bruker SAINT (Bruker, 1997)'
_computing_molecular_graphics 'Bruker SHELXTL (Bruker, 1997)'
_computing_publication_material 'Bruker SHELXTL (Bruker, 1997)'
_computing_structure_refinement 'SHELXL-97 (Sheldrick, 1997)'
_computing_structure_solution 'SHELXS-97 (Sheldrick, 1990)'
_diffrn_ambient_temperature 193(2)
_diffrn_detector_area_resol_mean 8.192
_diffrn_measured_fraction_theta_full 1.000
_diffrn_measured_fraction_theta_max 1.000
_diffrn_measurement_device_type 'Bruker PLATFORM diffractometer/SMART 1000 CCD area detector'
_diffrn_measurement_method '\w scans'
_diffrn_radiation_monochromator graphite
_diffrn_radiation_source 'fine-focus sealed tube'
_diffrn_radiation_type MoK\a
_diffrn_radiation_wavelength 0.71073
_diffrn_reflns_av_R_equivalents 0.1287
_diffrn_reflns_av_sigmaI/netI 0.0946
_diffrn_reflns_limit_h_max 15
_diffrn_reflns_limit_h_min -20
_diffrn_reflns_limit_k_max 28
_diffrn_reflns_limit_k_min -28
_diffrn_reflns_limit_l_max 9
_diffrn_reflns_limit_l_min -8
_diffrn_reflns_number 12186
_diffrn_reflns_theta_full 25.00
_diffrn_reflns_theta_max 25.00
_diffrn_reflns_theta_min 1.47
_diffrn_standards_decay_% 0
_diffrn_standards_interval_time 0
_diffrn_standards_number 0
_exptl_absorpt_coefficient_mu 0.209
_exptl_absorpt_correction_T_max 0.9917
_exptl_absorpt_correction_T_min 0.8574
_exptl_absorpt_correction_type multi-scan
_exptl_absorpt_process_details 'SADABS (Sheldrick, 1996)'
_exptl_crystal_colour colorless
_exptl_crystal_density_diffrn 1.283
_exptl_crystal_description rod
_exptl_crystal_F_000 1296
_exptl_crystal_size_max 0.76
_exptl_crystal_size_mid 0.05
_exptl_crystal_size_min 0.04
_refine_diff_density_max 0.534
_refine_diff_density_min -0.297
_refine_diff_density_rms 0.080
_refine_ls_extinction_method none
_refine_ls_goodness_of_fit_ref 1.056
_refine_ls_hydrogen_treatment constr
_refine_ls_matrix_type full
_refine_ls_number_parameters 191
_refine_ls_number_reflns 2759
_refine_ls_number_restraints 0
_refine_ls_restrained_S_all 1.056
_refine_ls_R_factor_all 0.1321
_refine_ls_R_factor_gt 0.0727
_refine_ls_shift/su_max 0.000
_refine_ls_shift/su_mean 0.000
_refine_ls_structure_factor_coef Fsqd
_refine_ls_weighting_details 'calc w=1/[\s^2^(Fo^2^)+(0.0744P)^2^+0.0000P] where P=(Fo^2^+2Fc^2^)/3'
_refine_ls_weighting_scheme calc
_refine_ls_wR_factor_gt 0.1433
_refine_ls_wR_factor_ref 0.1674
_reflns_number_gt 1683
_reflns_number_total 2759
_reflns_threshold_expression I>2\s(I)
_cod_data_source_file ja0387249si20030925_114602_1.cif
_cod_data_source_block compound(7b)
_cod_database_code 4114434

loop_
_symmetry_equiv_pos_as_xyz
'x, y, z'
'-x+1/2, -y+1/2, z'
'-x, y+1/2, -z+1/2'
'x+1/2, -y, -z+1/2'
'-x, -y, -z'
'x-1/2, y-1/2, -z'
'x, -y-1/2, z-1/2'
'-x-1/2, y, z-1/2'

loop_
_atom_site_label
_atom_site_type_symbol
_atom_site_fract_x
_atom_site_fract_y
_atom_site_fract_z
_atom_site_U_iso_or_equiv
_atom_site_adp_type
_atom_site_occupancy
_atom_site_symmetry_multiplicity
_atom_site_calc_flag
_atom_site_refinement_flags
S S 0.36508(7) 0.06222(4) 0.02338(13) 0.0339(3) Uani 1 1 d .
O1 O 0.44011(15) 0.16132(10) 0.2997(3) 0.0260(7) Uani 1 1 d .
O2 O 0.23762(18) 0.17884(12) 0.3708(4) 0.0412(8) Uani 1 1 d .
C1 C 0.4389(2) 0.17682(16) 0.4847(5) 0.0282(9) Uani 1 1 d .
C2 C 0.5138(3) 0.20990(19) 0.5195(6) 0.0424(12) Uani 1 1 d .
H2A H 0.5323 0.2282 0.4115 0.051 Uiso 1 1 calc R
H2B H 0.5042 0.2390 0.6084 0.051 Uiso 1 1 calc R
C3 C 0.5741(3) 0.1689(2) 0.5835(10) 0.079(2) Uani 1 1 d .
H3A H 0.5926 0.1796 0.7010 0.095 Uiso 1 1 calc R
H3B H 0.6199 0.1681 0.5040 0.095 Uiso 1 1 calc R
C4 C 0.5350(3) 0.1120(2) 0.5893(6) 0.0510(14) Uani 1 1 d .
H4A H 0.5522 0.0907 0.6929 0.061 Uiso 1 1 calc R
H4B H 0.5476 0.0902 0.4836 0.061 Uiso 1 1 calc R
C5 C 0.4474(3) 0.12479(16) 0.5984(5) 0.0327(11) Uani 1 1 d .
H5 H 0.4366 0.1370 0.7205 0.039 Uiso 1 1 calc R
C6 C 0.3920(3) 0.07616(17) 0.5622(5) 0.0386(12) Uani 1 1 d .
H6A H 0.4046 0.0458 0.6450 0.046 Uiso 1 1 calc R
H6B H 0.3377 0.0886 0.5870 0.046 Uiso 1 1 calc R
C7 C 0.3940(3) 0.05209(16) 0.3789(5) 0.0351(11) Uani 1 1 d .
H7A H 0.4492 0.0511 0.3384 0.042 Uiso 1 1 calc R
H7B H 0.3747 0.0131 0.3831 0.042 Uiso 1 1 calc R
C8 C 0.3451(2) 0.08431(16) 0.2469(5) 0.0275(10) Uani 1 1 d .
H8 H 0.2882 0.0780 0.2725 0.033 Uiso 1 1 calc R
C9 C 0.3615(2) 0.14725(15) 0.2494(5) 0.0253(9) Uani 1 1 d .
H9 H 0.3519 0.1624 0.1300 0.030 Uiso 1 1 calc R
C10 C 0.3086(3) 0.17837(16) 0.3763(5) 0.0295(10) Uani 1 1 d .
C11 C 0.3616(2) 0.20739(17) 0.5039(5) 0.0344(10) Uani 1 1 d .
H11A H 0.3411 0.2041 0.6239 0.041 Uiso 1 1 calc R
H11B H 0.3675 0.2474 0.4744 0.041 Uiso 1 1 calc R
C12 C 0.3501(2) -0.01139(16) 0.0238(5) 0.0279(10) Uani 1 1 d .
C13 C 0.4055(3) -0.04453(17) -0.0565(5) 0.0323(10) Uani 1 1 d .
H13 H 0.4523 -0.0281 -0.1006 0.039 Uiso 1 1 calc R
C14 C 0.3938(3) -0.10109(17) -0.0735(6) 0.0362(11) Uani 1 1 d .
H14 H 0.4325 -0.1232 -0.1303 0.043 Uiso 1 1 calc R
C15 C 0.3262(3) -0.12648(17) -0.0086(6) 0.0349(10) Uani 1 1 d .
C16 C 0.2721(3) -0.09322(17) 0.0757(5) 0.0357(11) Uani 1 1 d .
H16 H 0.2263 -0.1099 0.1237 0.043 Uiso 1 1 calc R
C17 C 0.2829(2) -0.03616(17) 0.0921(5) 0.0333(10) Uani 1 1 d .
H17 H 0.2446 -0.0141 0.1499 0.040 Uiso 1 1 calc R
C18 C 0.3127(3) -0.18816(18) -0.0328(7) 0.0517(13) Uani 1 1 d .
H18A H 0.3603 -0.2054 -0.0804 0.062 Uiso 1 1 calc R
H18B H 0.2688 -0.1940 -0.1135 0.062 Uiso 1 1 calc R
H18C H 0.3001 -0.2052 0.0797 0.062 Uiso 1 1 calc R

loop_
_atom_site_aniso_label
_atom_site_aniso_U_11
_atom_site_aniso_U_22
_atom_site_aniso_U_33
_atom_site_aniso_U_23
_atom_site_aniso_U_13
_atom_site_aniso_U_12
S 0.0535(7) 0.0307(5) 0.0176(5) -0.0013(5) 0.0023(5) -0.0015(5)
O1 0.0282(16) 0.0353(15) 0.0143(13) -0.0017(12) 0.0011(13) -0.0014(12)
O2 0.037(2) 0.0420(18) 0.0447(19) 0.0014(15) 0.0029(17) 0.0078(15)
C1 0.036(2) 0.033(2) 0.0160(19) -0.0037(18) 0.000(2) -0.0016(19)
C2 0.052(3) 0.051(3) 0.024(2) -0.004(2) -0.004(2) -0.011(2)
C3 0.051(4) 0.065(4) 0.123(6) -0.004(4) -0.028(4) 0.003(3)
C4 0.060(4) 0.053(3) 0.040(3) -0.002(2) -0.019(3) 0.008(3)
C5 0.047(3) 0.037(2) 0.014(2) 0.0019(18) -0.003(2) 0.003(2)
C6 0.063(3) 0.034(2) 0.019(2) 0.0042(18) 0.000(2) -0.001(2)
C7 0.053(3) 0.025(2) 0.027(2) -0.0001(18) 0.001(2) 0.000(2)
C8 0.035(3) 0.033(2) 0.0148(19) -0.0021(17) 0.0027(19) -0.0004(18)
C9 0.029(2) 0.030(2) 0.016(2) 0.0018(16) -0.0033(19) -0.0007(18)
C10 0.033(3) 0.028(2) 0.028(2) 0.0047(19) 0.004(2) 0.0055(19)
C11 0.043(3) 0.034(2) 0.026(2) -0.0039(19) 0.000(2) 0.002(2)
C12 0.034(2) 0.034(2) 0.015(2) -0.0015(18) -0.006(2) 0.0012(19)
C13 0.032(2) 0.042(2) 0.023(2) -0.0056(19) 0.003(2) 0.004(2)
C14 0.037(3) 0.041(2) 0.031(3) -0.013(2) -0.002(2) 0.008(2)
C15 0.040(3) 0.036(2) 0.029(2) -0.005(2) -0.010(2) 0.000(2)
C16 0.037(3) 0.041(3) 0.029(2) -0.001(2) 0.005(2) -0.007(2)
C17 0.031(2) 0.041(3) 0.029(2) -0.005(2) 0.001(2) 0.006(2)
C18 0.056(3) 0.042(3) 0.057(3) -0.006(2) -0.010(3) -0.002(2)

loop_
_atom_type_symbol
_atom_type_description
_atom_type_scat_dispersion_real
_atom_type_scat_dispersion_imag
_atom_type_scat_source
C C 0.0033 0.0016 'International Tables Vol C Tables 4.2.6.8 and 6.1.1.4'
H H 0.0000 0.0000 'International Tables Vol C Tables 4.2.6.8 and 6.1.1.4'
O O 0.0106 0.0060 'International Tables Vol C Tables 4.2.6.8 and 6.1.1.4'
S S 0.1246 0.1234 'International Tables Vol C Tables 4.2.6.8 and 6.1.1.4'

loop_
_geom_angle_atom_site_label_1
_geom_angle_atom_site_label_2
_geom_angle_atom_site_label_3
_geom_angle
C12 S C8 104.97(18)
C9 O1 C1 107.9(3)
O1 C1 C11 103.3(3)
O1 C1 C2 106.8(3)
C11 C1 C2 117.2(3)
O1 C1 C5 110.2(3)
C11 C1 C5 115.0(3)
C2 C1 C5 104.1(3)
C3 C2 C1 106.7(4)
C2 C3 C4 107.3(4)
C3 C4 C5 104.4(4)
C4 C5 C6 116.3(4)
C4 C5 C1 103.3(3)
C6 C5 C1 117.4(3)
C7 C6 C5 116.4(4)
C8 C7 C6 114.4(3)
C7 C8 C9 113.1(3)
C7 C8 S 112.2(3)
C9 C8 S 105.2(3)
O1 C9 C10 105.3(3)
O1 C9 C8 113.8(3)
C10 C9 C8 112.5(3)
O2 C10 C11 128.2(4)
O2 C10 C9 124.9(4)
C11 C10 C9 106.9(3)
C10 C11 C1 103.5(3)
C13 C12 C17 119.0(4)
C13 C12 S 118.1(3)
C17 C12 S 122.8(3)
C14 C13 C12 120.7(4)
C13 C14 C15 121.0(4)
C16 C15 C14 117.8(4)
C16 C15 C18 121.5(4)
C14 C15 C18 120.7(4)
C15 C16 C17 121.7(4)
C16 C17 C12 119.7(4)

loop_
_geom_bond_atom_site_label_1
_geom_bond_atom_site_label_2
_geom_bond_distance
S C12 1.782(4)
S C8 1.830(4)
O1 C9 1.432(4)
O1 C1 1.470(4)
O2 C10 1.208(5)
C1 C11 1.511(6)
C1 C2 1.525(6)
C1 C5 1.529(5)
C2 C3 1.502(7)
C3 C4 1.517(7)
C4 C5 1.521(6)
C5 C6 1.523(6)
C6 C7 1.523(5)
C7 C8 1.521(6)
C8 C9 1.533(5)
C9 C10 1.521(5)
C10 C11 1.503(6)
C12 C13 1.379(5)
C12 C17 1.390(6)
C13 C14 1.376(6)
C14 C15 1.393(6)
C15 C16 1.378(6)
C15 C18 1.507(6)
C16 C17 1.385(6)

loop_
_geom_torsion_atom_site_label_1
_geom_torsion_atom_site_label_2
_geom_torsion_atom_site_label_3
_geom_torsion_atom_site_label_4
_geom_torsion
C9 O1 C1 C11 -36.8(4)
C9 O1 C1 C2 -161.0(3)
C9 O1 C1 C5 86.5(4)
O1 C1 C2 C3 -93.7(5)
C11 C1 C2 C3 151.2(4)
C5 C1 C2 C3 22.9(5)
C1 C2 C3 C4 -0.8(6)
C2 C3 C4 C5 -21.8(6)
C3 C4 C5 C6 165.9(4)
C3 C4 C5 C1 35.7(5)
O1 C1 C5 C4 78.0(4)
C11 C1 C5 C4 -165.8(3)
C2 C1 C5 C4 -36.2(4)
O1 C1 C5 C6 -51.4(5)
C11 C1 C5 C6 64.8(5)
C2 C1 C5 C6 -165.6(4)
C4 C5 C6 C7 -65.2(5)
C1 C5 C6 C7 57.9(5)
C5 C6 C7 C8 -82.0(5)
C6 C7 C8 C9 49.7(5)
C6 C7 C8 S 168.5(3)
C12 S C8 C7 54.2(3)
C12 S C8 C9 177.6(3)
C1 O1 C9 C10 24.8(4)
C1 O1 C9 C8 -98.9(3)
C7 C8 C9 O1 30.1(5)
S C8 C9 O1 -92.7(3)
C7 C8 C9 C10 -89.5(4)
S C8 C9 C10 147.6(3)
O1 C9 C10 O2 176.6(4)
C8 C9 C10 O2 -58.9(5)
O1 C9 C10 C11 -3.1(4)
C8 C9 C10 C11 121.4(3)
O2 C10 C11 C1 161.6(4)
C9 C10 C11 C1 -18.7(4)
O1 C1 C11 C10 33.1(4)
C2 C1 C11 C10 150.1(3)
C5 C1 C11 C10 -87.0(4)
C8 S C12 C13 -134.0(3)
C8 S C12 C17 49.9(4)
C17 C12 C13 C14 1.8(6)
S C12 C13 C14 -174.4(3)
C12 C13 C14 C15 -0.7(6)
C13 C14 C15 C16 -1.1(6)
C13 C14 C15 C18 178.0(4)
C14 C15 C16 C17 1.7(6)
C18 C15 C16 C17 -177.4(4)
C15 C16 C17 C12 -0.6(6)
C13 C12 C17 C16 -1.2(6)
S C12 C17 C16 174.8(3)
